data_4114947
loop_
_publ_author_name
'Michael D. Fryzuk'
'Christopher M. Kozak'
'Michael R. Bowdridge'
'Brian O. Patrick'
'Steven J. Rettig'

_publ_section_title
;
 Nitride Formation by Thermolysis of a Kinetically Stable Niobium
 Dinitrogen Complex
;
_journal_name_full 'Journal of the American Chemical Society'
_journal_page_first 8389
_journal_page_last 8397
_journal_paper_doi 10.1021/ja025997f
_journal_volume 124
_journal_year 2002
_chemical_formula_sum 'C24 H42 N3 Nb P2 Si4'
_chemical_formula_weight 639.82
_chemical_name_systematic
; 
 ? 
;
_space_group_IT_number 14
_symmetry_cell_setting monoclinic
_symmetry_space_group_name_Hall '-P 2ybc'
_symmetry_space_group_name_H-M 'P 1 21/c 1'
_atom_sites_solution_hydrogens geom
_atom_sites_solution_primary direct
_atom_sites_solution_secondary difmap
_audit_creation_method SHELXL-97
_cell_angle_alpha 90.00
_cell_angle_beta 99.360(4)
_cell_angle_gamma 90.00
_cell_formula_units_Z 8
_cell_length_a 14.5273(12)
_cell_length_b 13.4604(9)
_cell_length_c 33.633(3)
_cell_measurement_reflns_used 19327
_cell_measurement_temperature 173(2)
_cell_measurement_theta_max 27.87
_cell_measurement_theta_min 2.63
_cell_volume 6489.1(9)
_computing_cell_refinement 'd*TREK (MSC, 1996-1998)'
_computing_data_collection 'd*TREK (MSC, 1996-1998)'
_computing_data_reduction 'd*TREK (MSC, 1996-1998)'
_computing_structure_refinement 'SHELXL-97 (Sheldrick, 1997)'
_computing_structure_solution 'SHELXS-97 (Sheldrick, 1990)'
_diffrn_ambient_temperature 173(2)
_diffrn_detector_area_resol_mean 11.76
_diffrn_measured_fraction_theta_full 0.855
_diffrn_measured_fraction_theta_max 0.855
_diffrn_measurement_device_type 'Rigaku/ADSC CCD'
_diffrn_measurement_method 'area detector'
_diffrn_radiation_monochromator graphite
_diffrn_radiation_source 'fine-focus sealed tube'
_diffrn_radiation_type MoK\a
_diffrn_radiation_wavelength 0.71069
_diffrn_reflns_av_R_equivalents 0.0000
_diffrn_reflns_av_sigmaI/netI 0.1242
_diffrn_reflns_limit_h_max 15
_diffrn_reflns_limit_h_min -18
_diffrn_reflns_limit_k_max 15
_diffrn_reflns_limit_k_min -15
_diffrn_reflns_limit_l_max 43
_diffrn_reflns_limit_l_min -41
_diffrn_reflns_number 13780
_diffrn_reflns_theta_full 27.87
_diffrn_reflns_theta_max 27.87
_diffrn_reflns_theta_min 2.63
_diffrn_standards_decay_% 0.00
_diffrn_standards_interval_count 0
_diffrn_standards_number 0
_exptl_absorpt_coefficient_mu 0.635
_exptl_absorpt_correction_T_max 1.0000
_exptl_absorpt_correction_T_min 0.7605
_exptl_absorpt_correction_type multi-scan
_exptl_crystal_colour blue
_exptl_crystal_density_diffrn 1.310
_exptl_crystal_description block
_exptl_crystal_F_000 2672
_exptl_crystal_size_max 0.35
_exptl_crystal_size_mid 0.25
_exptl_crystal_size_min 0.25
_refine_diff_density_max 1.006
_refine_diff_density_min -1.145
_refine_diff_density_rms 0.096
_refine_ls_extinction_method none
_refine_ls_goodness_of_fit_ref 1.007
_refine_ls_hydrogen_treatment mixed
_refine_ls_matrix_type full
_refine_ls_number_parameters 712
_refine_ls_number_reflns 13780
_refine_ls_number_restraints 0
_refine_ls_restrained_S_all 1.007
_refine_ls_R_factor_all 0.1007
_refine_ls_R_factor_gt 0.0606
_refine_ls_shift/su_max 0.199
_refine_ls_shift/su_mean 0.007
_refine_ls_structure_factor_coef Fsqd
_refine_ls_weighting_details 'w=1/[\s^2^(Fo^2^)+(0.0449P)^2^+0.0000P] where P=(Fo^2^+2Fc^2^)/3'
_refine_ls_weighting_scheme calc
_refine_ls_wR_factor_gt 0.1409
_refine_ls_wR_factor_ref 0.1538
_reflns_number_gt 8755
_reflns_number_total 13780
_reflns_threshold_expression >2sigma(I)
_cod_data_source_file ja025997f_s1_2.cif
_cod_data_source_block shelxl
_cod_depositor_comments
;
The following automatic conversions were performed:

'_refine_ls_weighting_scheme' value 'calc
w=1/[\s^2^(Fo^2^)+(0.0449P)^2^+0.0000P] where P=(Fo^2^+2Fc^2^)/3' was
changed to 'calc'. New tag '_refine_ls_weighting_details' was
created. The value of the new tag was set to
'w=1/[\s^2^(Fo^2^)+(0.0449P)^2^+0.0000P] where P=(Fo^2^+2Fc^2^)/3'.

Automatic conversion script
Id: cif_fix_values 3143 2015-03-26 13:38:13Z robertas 
;
_cod_database_code 4114947

loop_
_symmetry_equiv_pos_as_xyz
'x, y, z'
'-x, y+1/2, -z+1/2'
'-x, -y, -z'
'x, -y-1/2, z-1/2'

loop_
_atom_site_label
_atom_site_type_symbol
_atom_site_fract_x
_atom_site_fract_y
_atom_site_fract_z
_atom_site_U_iso_or_equiv
_atom_site_adp_type
_atom_site_occupancy
_atom_site_calc_flag
_atom_site_refinement_flags
_atom_site_disorder_assembly
_atom_site_disorder_group
Nb1 Nb 0.74069(3) 0.20410(3) 0.418753(15) 0.02552(12) Uani 1 d . A 1
Nb2 Nb 0.77370(3) 0.33514(3) 0.323311(14) 0.02464(12) Uani 1 d . A 1
P1 P 0.89476(8) 0.10556(10) 0.42985(4) 0.0249(3) Uani 1 d . A 1
P2A P 0.58141(15) 0.26076(17) 0.43385(7) 0.0321(5) Uani 0.773(3) d P A 1
P3A P 0.96444(13) 0.29642(13) 0.31076(5) 0.0287(5) Uani 0.773(3) d P A 1
P4 P 0.60599(8) 0.40836(10) 0.30448(4) 0.0259(3) Uani 1 d . A 1
Si1 Si 0.93400(12) 0.29277(13) 0.47593(5) 0.0411(4) Uani 1 d . A 1
Si2 Si 0.74514(13) 0.30976(15) 0.50448(6) 0.0507(5) Uani 1 d . A 1
Si3A Si 0.57013(13) 0.03878(19) 0.41666(8) 0.0338(5) Uani 0.773(3) d P A 1
Si4 Si 0.75394(10) -0.02582(11) 0.46082(5) 0.0300(3) Uani 1 d . A 1
Si5 Si 0.89572(11) 0.51587(12) 0.32267(7) 0.0471(5) Uani 1 d . A 1
Si6 Si 0.71164(12) 0.56950(12) 0.35129(5) 0.0411(4) Uani 1 d . A 1
Si7 Si 0.65744(10) 0.34674(13) 0.22595(5) 0.0332(4) Uani 1 d . A 1
Si8A Si 0.79542(15) 0.17943(18) 0.26303(10) 0.0398(6) Uani 0.773(3) d P A 1
N1 N 0.8158(3) 0.2710(3) 0.47122(14) 0.0381(11) Uani 1 d . A 1
N2 N 0.6866(3) 0.0625(3) 0.43306(13) 0.0251(9) Uani 1 d . A 1
N3 N 0.9219(4) 0.3920(5) 0.32629(19) 0.0362(15) Uani 0.773(3) d P A 1
N4 N 0.7861(3) 0.4918(3) 0.33251(15) 0.0382(12) Uani 1 d . A 1
N5A N 0.7348(3) 0.2888(3) 0.26234(13) 0.0303(10) Uani 1 d . A 1
N6 N 0.7490(3) 0.2619(3) 0.36749(14) 0.0278(10) Uani 1 d . A 1
C1 C 0.9884(3) 0.1890(4) 0.44942(18) 0.0366(14) Uani 1 d . A 1
H1A H 1.0181 0.2161 0.4272 0.044 Uiso 1 calc R A 1
H1B H 1.0364 0.1539 0.4686 0.044 Uiso 1 calc R A 1
C2A C 0.6187(5) 0.2609(6) 0.4882(2) 0.044(2) Uani 0.773(3) d P A 1
H2A1 H 0.6147 0.1924 0.4984 0.052 Uiso 0.773(3) calc PR A 1
H2A2 H 0.5754 0.3029 0.5008 0.052 Uiso 0.773(3) calc PR A 1
C3A C 0.5018(5) 0.1555(6) 0.4216(3) 0.0406(19) Uani 0.773(3) d P A 1
H3A1 H 0.4594 0.1688 0.3960 0.049 Uiso 0.773(3) calc PR A 1
H3A2 H 0.4633 0.1469 0.4431 0.049 Uiso 0.773(3) calc PR A 1
C4 C 0.8764(3) 0.0256(4) 0.47164(16) 0.0290(12) Uani 1 d . A 1
H4A H 0.8851 0.0642 0.4970 0.035 Uiso 1 calc R A 1
H4B H 0.9222 -0.0294 0.4747 0.035 Uiso 1 calc R A 1
C5 C 0.9950(5) 0.2931(6) 0.5294(2) 0.061(2) Uani 1 d . A 1
H5A H 0.9678 0.3445 0.5446 0.092 Uiso 1 calc R A 1
H5B H 1.0615 0.3069 0.5301 0.092 Uiso 1 calc R A 1
H5C H 0.9877 0.2281 0.5416 0.092 Uiso 1 calc R A 1
C6 C 0.9568(6) 0.4127(5) 0.4516(2) 0.071(2) Uani 1 d . A 1
H6A H 0.9298 0.4105 0.4230 0.106 Uiso 1 calc R A 1
H6B H 1.0243 0.4236 0.4544 0.106 Uiso 1 calc R A 1
H6C H 0.9284 0.4672 0.4647 0.106 Uiso 1 calc R A 1
C7 C 0.7671(6) 0.2440(6) 0.5536(2) 0.076(3) Uani 1 d . A 1
H7A H 0.7683 0.1722 0.5489 0.115 Uiso 1 calc R A 1
H7B H 0.7173 0.2599 0.5690 0.115 Uiso 1 calc R A 1
H7C H 0.8272 0.2653 0.5687 0.115 Uiso 1 calc R A 1
C8 C 0.7567(6) 0.4452(5) 0.5167(2) 0.070(2) Uani 1 d . A 1
H8A H 0.8183 0.4581 0.5325 0.104 Uiso 1 calc R A 1
H8B H 0.7083 0.4648 0.5323 0.104 Uiso 1 calc R A 1
H8C H 0.7496 0.4837 0.4916 0.104 Uiso 1 calc R A 1
C9A C 0.5138(5) -0.0594(7) 0.4437(3) 0.059(3) Uani 0.773(3) d P A 1
H9A1 H 0.5461 -0.1228 0.4419 0.089 Uiso 0.773(3) calc PR A 1
H9A2 H 0.4482 -0.0663 0.4314 0.089 Uiso 0.773(3) calc PR A 1
H9A3 H 0.5177 -0.0408 0.4721 0.089 Uiso 0.773(3) calc PR A 1
C10A C 0.5564(7) -0.0064(7) 0.3634(3) 0.054(3) Uani 0.773(3) d P A 1
H10A H 0.5847 0.0415 0.3471 0.081 Uiso 0.773(3) calc PR A 1
H10B H 0.4899 -0.0135 0.3526 0.081 Uiso 0.773(3) calc PR A 1
H10C H 0.5873 -0.0709 0.3627 0.081 Uiso 0.773(3) calc PR A 1
C11 C 0.7175(4) -0.0501(5) 0.5110(2) 0.0546(18) Uani 1 d . A 1
H11A H 0.7079 0.0133 0.5240 0.082 Uiso 1 calc R A 1
H11B H 0.7664 -0.0880 0.5280 0.082 Uiso 1 calc R A 1
H11C H 0.6593 -0.0883 0.5071 0.082 Uiso 1 calc R A 1
C12 C 0.7545(4) -0.1489(4) 0.4347(2) 0.0537(18) Uani 1 d . A 1
H12A H 0.6901 -0.1705 0.4255 0.081 Uiso 1 calc R A 1
H12B H 0.7866 -0.1982 0.4535 0.081 Uiso 1 calc R A 1
H12C H 0.7870 -0.1424 0.4115 0.081 Uiso 1 calc R A 1
C13A C 0.929(2) 0.0196(19) 0.3925(8) 0.026(6) Uani 0.42(7) d PG A 1
C14A C 0.866(2) -0.005(2) 0.3583(9) 0.042(6) Uani 0.42(7) d PG A 1
H14A H 0.8077 0.0274 0.3528 0.050 Uiso 0.42(7) calc PR A 1
C15A C 0.889(3) -0.078(2) 0.3323(8) 0.076(11) Uani 0.42(7) d PG A 1
H15A H 0.8456 -0.0955 0.3090 0.091 Uiso 0.42(7) calc PR A 1
C16A C 0.974(4) -0.1265(16) 0.3404(9) 0.068(11) Uani 0.42(7) d PG A 1
H16A H 0.9898 -0.1764 0.3227 0.081 Uiso 0.42(7) calc PR A 1
C17A C 1.038(4) -0.102(2) 0.3746(9) 0.062(9) Uani 0.42(7) d PG A 1
H17A H 1.0962 -0.1343 0.3802 0.074 Uiso 0.42(7) calc PR A 1
C18A C 1.015(3) -0.028(2) 0.4006(8) 0.061(9) Uani 0.42(7) d PG A 1
H18A H 1.0583 -0.0114 0.4240 0.074 Uiso 0.42(7) calc PR A 1
C19A C 0.5101(6) 0.3846(5) 0.4249(3) 0.052(3) Uani 0.773(3) d PG A 1
C20A C 0.4296(6) 0.3854(6) 0.3962(3) 0.056(3) Uani 0.773(3) d PG A 1
H20A H 0.4071 0.3254 0.3833 0.068 Uiso 0.773(3) calc PR A 1
C21A C 0.3822(5) 0.4740(8) 0.3865(3) 0.067(3) Uani 0.773(3) d PG A 1
H21A H 0.3271 0.4746 0.3669 0.080 Uiso 0.773(3) calc PR A 1
C22A C 0.4152(6) 0.5618(6) 0.4054(3) 0.086(5) Uani 0.773(3) d PG A 1
H22A H 0.3828 0.6223 0.3987 0.104 Uiso 0.773(3) calc PR A 1
C23A C 0.4957(6) 0.5610(6) 0.4341(3) 0.087(4) Uani 0.773(3) d PG A 1
H23A H 0.5183 0.6209 0.4470 0.104 Uiso 0.773(3) calc PR A 1
C24A C 0.5432(5) 0.4724(7) 0.4439(2) 0.069(3) Uani 0.773(3) d PG A 1
H24A H 0.5982 0.4718 0.4635 0.083 Uiso 0.773(3) calc PR A 1
C25A C 1.0093(6) 0.3271(7) 0.2640(3) 0.053(2) Uani 0.773(3) d P A 1
H25A H 0.9577 0.3490 0.2434 0.080 Uiso 0.773(3) calc PR A 1
H25B H 1.0386 0.2681 0.2544 0.080 Uiso 0.773(3) calc PR A 1
H25C H 1.0556 0.3805 0.2694 0.080 Uiso 0.773(3) calc PR A 1
C26 C 0.5917(4) 0.5165(4) 0.33500(19) 0.0365(13) Uani 1 d . A 1
H26A H 0.5635 0.4974 0.3588 0.044 Uiso 1 calc R A 1
H26B H 0.5508 0.5660 0.3191 0.044 Uiso 1 calc R A 1
C27 C 0.6072(3) 0.4505(4) 0.25284(16) 0.0309(12) Uani 1 d . A 1
H27A H 0.6459 0.5110 0.2529 0.037 Uiso 1 calc R A 1
H27B H 0.5430 0.4660 0.2393 0.037 Uiso 1 calc R A 1
C28A C 0.8868(4) 0.2038(5) 0.3067(2) 0.0367(18) Uani 0.773(3) d P A 1
C29 C 0.9744(4) 0.5891(5) 0.3610(2) 0.063(2) Uani 1 d . A 1
H29A H 0.9743 0.5602 0.3878 0.095 Uiso 1 calc R A 1
H29B H 0.9525 0.6580 0.3608 0.095 Uiso 1 calc R A 1
H29C H 1.0379 0.5877 0.3547 0.095 Uiso 1 calc R A 1
C30 C 0.8928(5) 0.5811(6) 0.2739(2) 0.066(2) Uani 1 d . A 1
H30A H 0.9553 0.5806 0.2665 0.098 Uiso 1 calc R A 1
H30B H 0.8725 0.6499 0.2764 0.098 Uiso 1 calc R A 1
H30C H 0.8491 0.5472 0.2530 0.098 Uiso 1 calc R A 1
C31 C 0.7354(6) 0.5740(6) 0.4077(2) 0.069(2) Uani 1 d . A 1
H31A H 0.7296 0.5071 0.4185 0.104 Uiso 1 calc R A 1
H31B H 0.6903 0.6183 0.4174 0.104 Uiso 1 calc R A 1
H31C H 0.7988 0.5989 0.4167 0.104 Uiso 1 calc R A 1
C32 C 0.7155(5) 0.6981(4) 0.3312(2) 0.0536(18) Uani 1 d . A 1
H32A H 0.7771 0.7271 0.3406 0.080 Uiso 1 calc R A 1
H32B H 0.6676 0.7387 0.3409 0.080 Uiso 1 calc R A 1
H32C H 0.7038 0.6963 0.3017 0.080 Uiso 1 calc R A 1
C33 C 0.5633(4) 0.2619(5) 0.2017(2) 0.0519(17) Uani 1 d . A 1
H33A H 0.5908 0.2082 0.1879 0.078 Uiso 1 calc R A 1
H33B H 0.5191 0.2993 0.1822 0.078 Uiso 1 calc R A 1
H33C H 0.5305 0.2337 0.2224 0.078 Uiso 1 calc R A 1
C34 C 0.7152(4) 0.4013(6) 0.18495(19) 0.058(2) Uani 1 d . A 1
H34A H 0.7710 0.4382 0.1970 0.087 Uiso 1 calc R A 1
H34B H 0.6717 0.4464 0.1685 0.087 Uiso 1 calc R A 1
H34C H 0.7331 0.3478 0.1680 0.087 Uiso 1 calc R A 1
C35A C 0.7265(7) 0.0707(7) 0.2761(4) 0.065(3) Uani 0.773(3) d P A 1
H35A H 0.7178 0.0756 0.3043 0.098 Uiso 0.773(3) calc PR A 1
H35B H 0.7600 0.0092 0.2721 0.098 Uiso 0.773(3) calc PR A 1
H35C H 0.6655 0.0701 0.2586 0.098 Uiso 0.773(3) calc PR A 1
C36A C 0.8315(7) 0.1518(9) 0.2130(3) 0.077(4) Uani 0.773(3) d P A 1
H36A H 0.7759 0.1395 0.1929 0.116 Uiso 0.773(3) calc PR A 1
H36B H 0.8716 0.0928 0.2155 0.116 Uiso 0.773(3) calc PR A 1
H36C H 0.8658 0.2086 0.2046 0.116 Uiso 0.773(3) calc PR A 1
C37A C 1.0709(4) 0.2629(5) 0.3455(2) 0.036(2) Uani 0.773(3) d PG A 1
C38A C 1.1135(5) 0.1710(5) 0.3432(2) 0.050(2) Uani 0.773(3) d PG A 1
H38A H 1.0870 0.1238 0.3237 0.060 Uiso 0.773(3) calc PR A 1
C39A C 1.1949(5) 0.1483(5) 0.3695(3) 0.065(3) Uani 0.773(3) d PG A 1
H39A H 1.2240 0.0856 0.3679 0.078 Uiso 0.773(3) calc PR A 1
C40A C 1.2337(5) 0.2175(7) 0.3981(2) 0.065(4) Uani 0.773(3) d PG A 1
H40A H 1.2894 0.2019 0.4160 0.078 Uiso 0.773(3) calc PR A 1
C41A C 1.1912(5) 0.3093(6) 0.4004(2) 0.054(3) Uani 0.773(3) d PG A 1
H41A H 1.2177 0.3565 0.4199 0.065 Uiso 0.773(3) calc PR A 1
C42A C 1.1098(5) 0.3320(4) 0.3741(3) 0.040(2) Uani 0.773(3) d PG A 1
H42A H 1.0807 0.3947 0.3757 0.048 Uiso 0.773(3) calc PR A 1
C43A C 0.4991(3) 0.3350(4) 0.2992(2) 0.032(2) Uani 0.773(3) d PG A 1
C44A C 0.4134(4) 0.3800(4) 0.2862(2) 0.056(3) Uani 0.773(3) d PG A 1
H44A H 0.4106 0.4487 0.2796 0.067 Uiso 0.773(3) calc PR A 1
C45A C 0.3318(3) 0.3245(5) 0.2828(2) 0.066(3) Uani 0.773(3) d PG A 1
H45A H 0.2733 0.3552 0.2739 0.080 Uiso 0.773(3) calc PR A 1
C46A C 0.3359(3) 0.2240(5) 0.2924(2) 0.054(3) Uani 0.773(3) d PG A 1
H46A H 0.2802 0.1860 0.2900 0.065 Uiso 0.773(3) calc PR A 1
C47A C 0.4217(4) 0.1790(3) 0.30539(18) 0.044(2) Uani 0.773(3) d PG A 1
H47A H 0.4245 0.1103 0.3120 0.053 Uiso 0.773(3) calc PR A 1
C48A C 0.5033(3) 0.2345(4) 0.3088(2) 0.0347(18) Uani 0.773(3) d PG A 1
H48A H 0.5618 0.2037 0.3177 0.042 Uiso 0.773(3) calc PR A 1
P3B P 0.5555(5) 0.2916(5) 0.4413(2) 0.0206(15) Uiso 0.227(3) d P A 2
C25B C 0.4954(12) 0.2400(15) 0.4786(6) 0.019(4) Uiso 0.227(3) d P A 2
H25D H 0.5348 0.1897 0.4941 0.028 Uiso 0.227(3) calc PR A 2
H25E H 0.4372 0.2092 0.4655 0.028 Uiso 0.227(3) calc PR A 2
H25F H 0.4812 0.2928 0.4968 0.028 Uiso 0.227(3) calc PR A 2
N5B N 0.6631(10) 0.3100(12) 0.4605(5) 0.015(3) Uiso 0.227(3) d P A 2
C28B C 0.5654(13) 0.2072(14) 0.4021(6) 0.018(4) Uiso 0.227(3) d P A 2
H28A H 0.6197 0.2309 0.3903 0.022 Uiso 0.227(3) calc PR A 2
H28B H 0.5100 0.2200 0.3814 0.022 Uiso 0.227(3) calc PR A 2
Si8B Si 0.5769(4) 0.0760(6) 0.4038(2) 0.0203(16) Uiso 0.227(3) d P A 2
C35B C 0.4893(16) 0.0019(19) 0.4290(8) 0.034(6) Uiso 0.227(3) d P A 2
H35D H 0.5038 -0.0691 0.4282 0.051 Uiso 0.227(3) calc PR A 2
H35E H 0.4260 0.0137 0.4147 0.051 Uiso 0.227(3) calc PR A 2
H35F H 0.4934 0.0231 0.4572 0.051 Uiso 0.227(3) calc PR A 2
C36B C 0.568(2) 0.024(2) 0.3529(9) 0.026(7) Uiso 0.227(3) d P A 2
H36D H 0.5739 -0.0485 0.3547 0.038 Uiso 0.227(3) calc PR A 2
H36E H 0.6171 0.0515 0.3396 0.038 Uiso 0.227(3) calc PR A 2
H36F H 0.5066 0.0410 0.3373 0.038 Uiso 0.227(3) calc PR A 2
C37B C 0.5001(16) 0.3650(17) 0.4183(9) 0.024(7) Uiso 0.227(3) d PG A 2
C38B C 0.4292(19) 0.366(2) 0.3852(8) 0.029(8) Uiso 0.227(3) d PG A 2
H38B H 0.4179 0.3089 0.3685 0.035 Uiso 0.227(3) calc PR A 2
C39B C 0.3746(17) 0.450(2) 0.3764(7) 0.043(9) Uiso 0.227(3) d PG A 2
H39B H 0.3262 0.4511 0.3537 0.051 Uiso 0.227(3) calc PR A 2
C40B C 0.3910(17) 0.5340(18) 0.4008(9) 0.041(9) Uiso 0.227(3) d PG A 2
H40B H 0.3538 0.5918 0.3949 0.049 Uiso 0.227(3) calc PR A 2
C41B C 0.4620(16) 0.5330(17) 0.4340(8) 0.052(10) Uiso 0.227(3) d PG A 2
H41B H 0.4732 0.5901 0.4507 0.063 Uiso 0.227(3) calc PR A 2
C42B C 0.5165(14) 0.4485(19) 0.4427(7) 0.031(7) Uiso 0.227(3) d PG A 2
H42B H 0.5649 0.4478 0.4654 0.038 Uiso 0.227(3) calc PR A 2
P2B P 0.9178 0.2776 0.3191 0.106(5) Uiso 0.227(3) d P A 3
C2B C 0.9557(13) 0.4045(14) 0.2912(6) 0.018(4) Uiso 0.227(3) d P A 3
H2B1 H 0.9294 0.4050 0.2621 0.021 Uiso 0.227(3) calc PR A 3
H2B2 H 1.0244 0.4116 0.2945 0.021 Uiso 0.227(3) calc PR A 3
C3B C 0.9212(15) 0.1947(18) 0.2735(7) 0.031(5) Uiso 0.227(3) d P A 3
H3B1 H 0.9671 0.2205 0.2573 0.038 Uiso 0.227(3) calc PR A 3
H3B2 H 0.9397 0.1263 0.2824 0.038 Uiso 0.227(3) calc PR A 3
Si3B Si 0.8029(6) 0.1943(7) 0.2432(3) 0.036(2) Uiso 0.227(3) d P A 3
C9B C 0.745(2) 0.076(3) 0.2531(11) 0.055(10) Uiso 0.227(3) d P A 3
H9B1 H 0.6817 0.0746 0.2373 0.083 Uiso 0.227(3) calc PR A 3
H9B2 H 0.7404 0.0718 0.2819 0.083 Uiso 0.227(3) calc PR A 3
H9B3 H 0.7808 0.0200 0.2455 0.083 Uiso 0.227(3) calc PR A 3
C10B C 0.804(3) 0.187(3) 0.1894(11) 0.066(10) Uiso 0.227(3) d P A 3
H10D H 0.7399 0.1874 0.1748 0.100 Uiso 0.227(3) calc PR A 3
H10E H 0.8353 0.1259 0.1832 0.100 Uiso 0.227(3) calc PR A 3
H10F H 0.8377 0.2446 0.1809 0.100 Uiso 0.227(3) calc PR A 3
C19B C 1.0466(17) 0.261(2) 0.3426(9) 0.045(10) Uiso 0.227(3) d PG A 3
C20B C 1.0812(15) 0.1645(19) 0.3463(8) 0.034(8) Uiso 0.227(3) d PG A 3
H20B H 1.0476 0.1120 0.3317 0.041 Uiso 0.227(3) calc PR A 3
C21B C 1.1651(17) 0.1450(18) 0.3715(10) 0.047(10) Uiso 0.227(3) d PG A 3
H21B H 1.1888 0.0791 0.3740 0.057 Uiso 0.227(3) calc PR A 3
C22B C 1.2143(18) 0.222(2) 0.3928(10) 0.050(10) Uiso 0.227(3) d PG A 3
H22B H 1.2716 0.2086 0.4100 0.060 Uiso 0.227(3) calc PR A 3
C23B C 1.180(2) 0.318(2) 0.3891(10) 0.062(14) Uiso 0.227(3) d PG A 3
H23B H 1.2132 0.3709 0.4037 0.074 Uiso 0.227(3) calc PR A 3
C24B C 1.096(2) 0.3378(17) 0.3640(11) 0.079(18) Uiso 0.227(3) d PG A 3
H24B H 1.0721 0.4037 0.3614 0.095 Uiso 0.227(3) calc PR A 3
C13B C 0.9446(13) 0.0165(15) 0.3983(7) 0.033(5) Uani 0.58(7) d PG A 4
C14B C 0.8854(12) -0.0261(18) 0.3662(9) 0.043(5) Uani 0.58(7) d PG A 4
H14B H 0.8211 -0.0090 0.3614 0.052 Uiso 0.58(7) calc PR A 4
C15B C 0.9203(17) -0.0936(18) 0.3411(8) 0.056(6) Uani 0.58(7) d PG A 4
H15B H 0.8798 -0.1227 0.3192 0.067 Uiso 0.58(7) calc PR A 4
C16B C 1.014(2) -0.1186(15) 0.3482(7) 0.061(7) Uani 0.58(7) d PG A 4
H16B H 1.0382 -0.1647 0.3311 0.073 Uiso 0.58(7) calc PR A 4
C17B C 1.0736(16) -0.076(2) 0.3803(7) 0.064(6) Uani 0.58(7) d PG A 4
H17B H 1.1379 -0.0931 0.3851 0.077 Uiso 0.58(7) calc PR A 4
C18B C 1.0387(14) -0.008(2) 0.4054(6) 0.048(5) Uani 0.58(7) d PG A 4
H18B H 1.0791 0.0206 0.4273 0.057 Uiso 0.58(7) calc PR A 4
C45B C 0.3865(11) 0.2103(10) 0.2954(6) 0.022(6) Uiso 0.227(3) d PG A 4
H45B H 0.3792 0.1402 0.2945 0.027 Uiso 0.227(3) calc PR A 4
C47B C 0.3085(9) 0.2713(12) 0.2927(6) 0.025(6) Uiso 0.227(3) d PG A 4
H47B H 0.2480 0.2429 0.2899 0.030 Uiso 0.227(3) calc PR A 4
C44B C 0.3191(10) 0.3740(12) 0.2941(6) 0.037(7) Uiso 0.227(3) d PG A 4
H44B H 0.2658 0.4156 0.2923 0.045 Uiso 0.227(3) calc PR A 4
C48B C 0.4077(12) 0.4156(10) 0.2982(7) 0.025(6) Uiso 0.227(3) d PG A 4
H48B H 0.4150 0.4858 0.2992 0.030 Uiso 0.227(3) calc PR A 4
C46B C 0.4857(9) 0.3546(13) 0.3009(8) 0.026(8) Uiso 0.227(3) d PG A 4
C43B C 0.4751(9) 0.2520(13) 0.2995(7) 0.028(7) Uiso 0.227(3) d PG A 4
H43B H 0.5284 0.2103 0.3014 0.034 Uiso 0.227(3) calc PR A 4

loop_
_atom_site_aniso_label
_atom_site_aniso_U_11
_atom_site_aniso_U_22
_atom_site_aniso_U_33
_atom_site_aniso_U_23
_atom_site_aniso_U_13
_atom_site_aniso_U_12
Nb1 0.0239(2) 0.0232(2) 0.0278(3) 0.0065(2) -0.00053(17) -0.00588(18)
Nb2 0.0286(2) 0.0225(2) 0.0222(3) 0.0004(2) 0.00224(18) 0.00238(18)
P1 0.0259(6) 0.0219(7) 0.0260(7) 0.0014(6) 0.0015(5) -0.0027(5)
P2A 0.0333(11) 0.0284(11) 0.0363(12) 0.0047(9) 0.0111(9) 0.0007(9)
P3A 0.0448(11) 0.0234(10) 0.0157(9) 0.0016(7) -0.0017(7) 0.0061(8)
P4 0.0243(6) 0.0218(7) 0.0315(8) 0.0072(6) 0.0040(5) -0.0002(5)
Si1 0.0574(10) 0.0333(9) 0.0309(9) -0.0051(8) 0.0016(8) -0.0174(8)
Si2 0.0527(10) 0.0524(12) 0.0438(11) -0.0251(9) -0.0021(8) 0.0079(8)
Si3A 0.0241(10) 0.0344(13) 0.0413(14) 0.0016(12) 0.0006(9) -0.0044(8)
Si4 0.0300(7) 0.0227(8) 0.0373(9) 0.0087(7) 0.0052(6) -0.0035(6)
Si5 0.0307(8) 0.0277(9) 0.0778(14) 0.0007(9) -0.0061(8) -0.0087(7)
Si6 0.0591(10) 0.0248(9) 0.0389(10) 0.0028(7) 0.0064(8) -0.0126(7)
Si7 0.0278(7) 0.0451(10) 0.0259(8) 0.0039(7) 0.0014(6) -0.0055(6)
Si8A 0.0318(11) 0.0370(14) 0.0470(17) -0.0148(12) -0.0041(11) 0.0016(9)
N1 0.060(3) 0.025(3) 0.026(3) -0.005(2) -0.001(2) -0.004(2)
N2 0.022(2) 0.027(2) 0.024(2) 0.0011(18) -0.0004(17) -0.0075(16)
N3 0.029(3) 0.043(4) 0.035(4) -0.001(3) -0.001(3) -0.001(3)
N4 0.041(3) 0.022(2) 0.047(3) 0.010(2) -0.005(2) -0.0124(19)
N5A 0.027(2) 0.037(3) 0.025(2) -0.003(2) 0.0000(18) 0.0005(19)
N6 0.022(2) 0.023(2) 0.040(3) 0.000(2) 0.0086(18) -0.0033(16)
C1 0.027(3) 0.041(4) 0.040(4) 0.005(3) 0.001(2) -0.013(2)
C2A 0.045(4) 0.040(5) 0.048(5) 0.002(4) 0.013(4) 0.006(3)
C3A 0.033(4) 0.041(5) 0.049(5) 0.002(4) 0.011(3) 0.000(3)
C4 0.028(3) 0.029(3) 0.028(3) 0.006(2) 0.001(2) 0.003(2)
C5 0.057(4) 0.071(5) 0.051(5) -0.018(4) -0.008(3) -0.016(4)
C6 0.103(6) 0.040(4) 0.070(6) -0.002(4) 0.018(5) -0.033(4)
C7 0.107(6) 0.064(5) 0.068(6) -0.020(4) 0.044(5) -0.025(5)
C8 0.104(6) 0.058(5) 0.047(5) -0.017(4) 0.015(4) 0.014(4)
C9A 0.034(4) 0.061(6) 0.084(8) 0.014(5) 0.015(4) -0.011(4)
C10A 0.057(6) 0.039(6) 0.058(7) 0.000(5) -0.015(5) -0.009(5)
C11 0.055(4) 0.069(5) 0.044(4) 0.023(4) 0.019(3) -0.001(3)
C12 0.059(4) 0.025(3) 0.077(5) -0.001(3) 0.009(4) -0.001(3)
C13A 0.044(11) 0.016(12) 0.023(11) 0.002(8) 0.020(11) 0.014(8)
C14A 0.087(15) 0.027(13) 0.008(9) -0.003(9) -0.002(10) -0.018(10)
C15A 0.14(3) 0.07(2) 0.011(11) -0.007(11) 0.008(15) -0.034(19)
C16A 0.13(4) 0.020(11) 0.057(15) 0.007(10) 0.04(2) 0.016(16)
C17A 0.10(2) 0.048(14) 0.041(14) -0.003(11) 0.025(17) 0.017(16)
C18A 0.12(3) 0.038(12) 0.020(11) 0.002(9) -0.002(13) 0.020(15)
C19A 0.045(5) 0.080(8) 0.036(6) -0.005(6) 0.020(4) -0.024(5)
C20A 0.058(6) 0.058(7) 0.057(8) 0.016(6) 0.021(6) -0.007(5)
C21A 0.047(6) 0.092(10) 0.064(8) -0.004(9) 0.020(5) -0.018(6)
C22A 0.081(9) 0.090(10) 0.103(12) 0.007(9) 0.059(9) 0.030(9)
C23A 0.078(9) 0.086(9) 0.107(11) -0.043(8) 0.044(8) 0.018(8)
C24A 0.055(6) 0.087(9) 0.072(8) -0.024(7) 0.033(6) -0.008(7)
C25A 0.054(5) 0.064(6) 0.042(5) 0.017(5) 0.008(4) 0.014(4)
C26 0.038(3) 0.025(3) 0.050(4) 0.005(3) 0.016(3) 0.004(2)
C27 0.027(2) 0.029(3) 0.035(3) 0.013(2) 0.001(2) -0.002(2)
C28A 0.028(3) 0.025(4) 0.057(5) -0.015(4) 0.005(3) -0.006(3)
C29 0.056(4) 0.047(4) 0.078(6) 0.012(4) -0.015(4) -0.030(3)
C30 0.054(4) 0.084(6) 0.060(5) 0.003(4) 0.015(4) -0.027(4)
C31 0.107(6) 0.058(5) 0.042(5) 0.002(4) 0.011(4) -0.021(4)
C32 0.065(4) 0.030(3) 0.067(5) 0.001(3) 0.013(4) -0.008(3)
C33 0.037(3) 0.073(5) 0.042(4) -0.003(4) -0.004(3) -0.009(3)
C34 0.051(4) 0.091(6) 0.033(4) 0.018(4) 0.009(3) -0.012(4)
C35A 0.057(6) 0.029(5) 0.102(10) -0.017(6) -0.012(6) -0.011(4)
C36A 0.067(6) 0.101(9) 0.060(7) -0.042(7) -0.001(6) 0.026(6)
C37A 0.031(4) 0.042(5) 0.032(5) 0.013(4) -0.003(4) -0.002(4)
C38A 0.039(5) 0.062(6) 0.046(6) 0.014(4) -0.001(5) 0.011(4)
C39A 0.037(6) 0.080(8) 0.074(8) 0.038(6) -0.001(5) 0.021(5)
C40A 0.029(5) 0.105(9) 0.055(7) 0.051(6) -0.008(4) -0.006(5)
C41A 0.034(5) 0.076(8) 0.047(7) 0.010(5) -0.009(4) -0.019(4)
C42A 0.029(4) 0.046(5) 0.042(5) 0.002(4) -0.005(4) -0.014(3)
C43A 0.021(3) 0.036(5) 0.039(5) 0.012(4) 0.001(3) 0.000(3)
C44A 0.036(5) 0.047(6) 0.078(8) 0.023(6) -0.007(4) -0.001(4)
C45A 0.025(4) 0.078(8) 0.091(9) 0.031(7) -0.007(4) -0.008(4)
C46A 0.033(5) 0.066(7) 0.060(6) 0.012(5) -0.001(4) -0.025(5)
C47A 0.053(5) 0.043(5) 0.035(5) 0.003(4) 0.004(4) -0.014(4)
C48A 0.034(4) 0.030(4) 0.043(5) -0.001(4) 0.014(4) -0.004(3)
C13B 0.040(8) 0.019(9) 0.035(9) 0.016(7) -0.008(7) 0.003(6)
C14B 0.045(8) 0.035(9) 0.049(14) 0.005(9) 0.008(8) 0.003(6)
C15B 0.092(15) 0.029(9) 0.049(13) -0.014(9) 0.020(10) -0.012(9)
C16B 0.083(15) 0.046(11) 0.065(16) -0.007(10) 0.046(13) 0.015(9)
C17B 0.054(10) 0.067(14) 0.077(13) 0.001(11) 0.030(9) 0.026(9)
C18B 0.031(8) 0.068(14) 0.047(10) -0.002(8) 0.013(6) 0.025(7)

loop_
_atom_type_symbol
_atom_type_description
_atom_type_scat_dispersion_real
_atom_type_scat_dispersion_imag
_atom_type_scat_source
C C 0.0033 0.0016 'International Tables Vol C Tables 4.2.6.8 and 6.1.1.4'
H H 0.0000 0.0000 'International Tables Vol C Tables 4.2.6.8 and 6.1.1.4'
N N 0.0061 0.0033 'International Tables Vol C Tables 4.2.6.8 and 6.1.1.4'
Si Si 0.0817 0.0704 'International Tables Vol C Tables 4.2.6.8 and 6.1.1.4'
P P 0.1023 0.0942 'International Tables Vol C Tables 4.2.6.8 and 6.1.1.4'
Nb Nb -2.0727 0.6215 'International Tables Vol C Tables 4.2.6.8 and 6.1.1.4'

loop_
_geom_angle_atom_site_label_1
_geom_angle_atom_site_label_2
_geom_angle_atom_site_label_3
_geom_angle
N6 Nb1 N1 118.58(18)
N6 Nb1 N2 129.96(17)
N1 Nb1 N2 110.39(17)
N6 Nb1 P2A 104.43(12)
N1 Nb1 P2A 93.87(14)
N2 Nb1 P2A 81.08(11)
N6 Nb1 P1 99.14(12)
N1 Nb1 P1 77.34(13)
N2 Nb1 P1 81.44(11)
P2A Nb1 P1 156.23(6)
N6 Nb2 N5A 123.81(18)
N6 Nb2 N4 115.43(19)
N5A Nb2 N4 115.58(18)
N6 Nb2 N3 116.5(2)
N5A Nb2 N3 104.04(19)
N4 Nb2 N3 66.6(2)
N6 Nb2 C28A 91.2(2)
N5A Nb2 C28A 70.4(2)
N4 Nb2 C28A 132.68(19)
N3 Nb2 C28A 66.5(2)
N6 Nb2 P4 95.76(12)
N5A Nb2 P4 77.61(11)
N4 Nb2 P4 73.47(12)
N3 Nb2 P4 136.41(16)
C28A Nb2 P4 145.35(16)
N6 Nb2 P3A 109.31(12)
N5A Nb2 P3A 85.31(11)
N4 Nb2 P3A 97.91(13)
N3 Nb2 P3A 31.88(16)
C28A Nb2 P3A 34.83(15)
P4 Nb2 P3A 154.68(5)
N6 Nb2 Si8A 103.07(14)
N5A Nb2 Si8A 34.59(13)
N4 Nb2 Si8A 141.32(15)
N3 Nb2 Si8A 93.60(16)
C28A Nb2 Si8A 38.11(17)
P4 Nb2 Si8A 107.44(6)
P3A Nb2 Si8A 64.28(6)
N6 Nb2 Si5 128.46(13)
N5A Nb2 Si5 107.10(12)
N4 Nb2 Si5 33.62(13)
N3 Nb2 Si5 34.27(16)
C28A Nb2 Si5 99.11(15)
P4 Nb2 Si5 102.74(5)
P3A Nb2 Si5 64.49(5)
Si8A Nb2 Si5 115.93(7)
C1 P1 C4 106.4(3)
C1 P1 C13A 111.6(10)
C4 P1 C13A 104.2(10)
C1 P1 Nb1 108.53(19)
C4 P1 Nb1 100.55(16)
C13A P1 Nb1 123.6(11)
C2A P2A C3A 107.5(4)
C2A P2A C19A 102.5(4)
C3A P2A C19A 108.9(3)
C2A P2A Nb1 93.9(2)
C3A P2A Nb1 106.4(2)
C19A P2A Nb1 133.9(3)
N3 P3A C28A 110.1(3)
N3 P3A C37A 109.2(3)
C28A P3A C37A 110.8(4)
N3 P3A C25A 108.4(4)
C28A P3A C25A 115.2(4)
C37A P3A C25A 102.7(4)
N3 P3A Nb2 50.5(2)
C28A P3A Nb2 60.1(2)
C37A P3A Nb2 132.3(3)
C25A P3A Nb2 124.0(3)
C26 P4 C43A 108.4(3)
C26 P4 C27 108.0(3)
C43A P4 C27 102.4(3)
C26 P4 Nb2 110.74(19)
C43A P4 Nb2 124.42(19)
C27 P4 Nb2 101.24(16)
N1 Si1 C6 110.6(3)
N1 Si1 C5 113.4(3)
C6 Si1 C5 109.2(3)
N1 Si1 C1 108.5(2)
C6 Si1 C1 108.3(3)
C5 Si1 C1 106.6(3)
N1 Si2 C7 113.6(3)
N1 Si2 C8 113.4(3)
C7 Si2 C8 105.9(3)
N1 Si2 C2A 110.5(3)
C7 Si2 C2A 96.2(4)
C8 Si2 C2A 116.0(4)
N2 Si3A C9A 117.4(3)
N2 Si3A C10A 108.2(4)
C9A Si3A C10A 104.5(5)
N2 Si3A C3A 108.8(3)
C9A Si3A C3A 105.6(4)
C10A Si3A C3A 112.4(4)
N2 Si4 C12 113.7(3)
N2 Si4 C11 113.0(3)
C12 Si4 C11 106.9(3)
N2 Si4 C4 106.6(2)
C12 Si4 C4 109.8(3)
C11 Si4 C4 106.6(3)
N4 Si5 N3 90.3(2)
N4 Si5 C30 111.9(3)
N3 Si5 C30 119.8(3)
N4 Si5 C29 116.9(3)
N3 Si5 C29 111.3(3)
C30 Si5 C29 106.6(3)
N4 Si5 C2B 116.0(5)
N3 Si5 C2B 40.2(6)
C30 Si5 C2B 81.0(6)
C29 Si5 C2B 117.9(6)
N4 Si5 Nb2 43.76(16)
N3 Si5 Nb2 48.41(18)
C30 Si5 Nb2 117.3(2)
C29 Si5 Nb2 136.0(2)
C2B Si5 Nb2 73.8(5)
N4 Si6 C32 112.3(3)
N4 Si6 C31 111.9(3)
C32 Si6 C31 109.0(3)
N4 Si6 C26 105.9(2)
C32 Si6 C26 109.2(3)
C31 Si6 C26 108.5(3)
N5A Si7 C33 112.6(3)
N5A Si7 C27 104.9(2)
C33 Si7 C27 110.6(3)
N5A Si7 C34 112.6(3)
C33 Si7 C34 107.6(3)
C27 Si7 C34 108.6(3)
N5A Si8A C28A 99.2(3)
N5A Si8A C35A 112.5(4)
C28A Si8A C35A 107.2(4)
N5A Si8A C36A 112.1(4)
C28A Si8A C36A 118.7(4)
C35A Si8A C36A 107.1(5)
N5A Si8A Nb2 44.86(16)
C28A Si8A Nb2 58.2(2)
C35A Si8A Nb2 105.8(4)
C36A Si8A Nb2 145.8(4)
Si2 N1 Si1 125.5(3)
Si2 N1 Nb1 113.0(2)
Si1 N1 Nb1 121.3(3)
Si4 N2 Si3A 119.3(2)
Si4 N2 Nb1 122.7(2)
Si3A N2 Nb1 118.0(2)
P3A N3 Si5 151.5(4)
P3A N3 Nb2 97.6(3)
Si5 N3 Nb2 97.3(2)
Si6 N4 Si5 128.7(3)
Si6 N4 Nb2 128.2(2)
Si5 N4 Nb2 102.6(2)
Si7 N5A Si8A 132.7(3)
Si7 N5A Nb2 126.6(2)
Si8A N5A Nb2 100.5(2)
Nb2 N6 Nb1 168.8(2)
P1 C1 Si1 106.4(3)
P2A C2A Si2 113.4(4)
P2A C3A Si3A 110.0(4)
P1 C4 Si4 108.6(3)
C14A C13A C18A 120.0
C14A C13A P1 120.0(14)
C18A C13A P1 119.7(14)
C15A C14A C13A 120.0
C14A C15A C16A 120.0
C15A C16A C17A 120.0
C18A C17A C16A 120.0
C17A C18A C13A 120.0
C20A C19A C24A 120.0
C20A C19A P2A 118.5(5)
C24A C19A P2A 121.2(5)
C19A C20A C21A 120.0
C20A C21A C22A 120.0
C23A C22A C21A 120.0
C22A C23A C24A 120.0
C23A C24A C19A 120.0
P4 C26 Si6 106.5(3)
P4 C27 Si7 107.0(3)
P3A C28A Si8A 125.9(5)
P3A C28A Nb2 85.1(3)
Si8A C28A Nb2 83.7(3)
C38A C37A C42A 120.0
C38A C37A P3A 121.3(4)
C42A C37A P3A 118.7(4)
C39A C38A C37A 120.0
C38A C39A C40A 120.0
C41A C40A C39A 120.0
C42A C41A C40A 120.0
C41A C42A C37A 120.0
C44A C43A C48A 120.0
C44A C43A P4 119.9(3)
C48A C43A P4 120.1(3)
C45A C44A C43A 120.0
C44A C45A C46A 120.0
C47A C46A C45A 120.0
C46A C47A C48A 120.0
C47A C48A C43A 120.0
C37B P3B N5B 122.6(13)
C37B P3B C28B 98.5(14)
N5B P3B C28B 101.8(9)
C37B P3B C25B 110.8(14)
N5B P3B C25B 109.4(9)
C28B P3B C25B 112.6(10)
P3B C28B Si8B 129.4(12)
C28B Si8B C36B 110.9(12)
C28B Si8B C35B 117.8(10)
C36B Si8B C35B 105.1(12)
C38B C37B C42B 120.0
C38B C37B P3B 136.4(17)
C42B C37B P3B 102.3(17)
C37B C38B C39B 120.0
C40B C39B C38B 120.0
C39B C40B C41B 120.0
C42B C41B C40B 120.0
C41B C42B C37B 120.0
C3B P2B C19B 96.4(12)
C3B P2B C2B 94.3(9)
C19B P2B C2B 88.3(11)
P2B C2B Si5 101.4(8)
Si3B C3B P2B 107.6(11)
C10B Si3B C3B 113.1(15)
C10B Si3B C9B 102.3(17)
C3B Si3B C9B 108.2(15)
C20B C19B C24B 120.0
C20B C19B P2B 117.4(16)
C24B C19B P2B 120.6(16)
C21B C20B C19B 120.0
C22B C21B C20B 120.0
C21B C22B C23B 120.0
C22B C23B C24B 120.0
C23B C24B C19B 120.0
C14B C13B C18B 120.0
C15B C14B C13B 120.0
C14B C15B C16B 120.0
C15B C16B C17B 120.0
C16B C17B C18B 120.0
C17B C18B C13B 120.0
C47B C45B C43B 120.0
C44B C47B C45B 120.0
C48B C44B C47B 120.0
C46B C48B C44B 120.0
C48B C46B C43B 120.0
C46B C43B C45B 120.0

loop_
_geom_bond_atom_site_label_1
_geom_bond_atom_site_label_2
_geom_bond_distance
Nb1 N6 1.913(4)
Nb1 N1 2.119(5)
Nb1 N2 2.146(4)
Nb1 P2A 2.564(2)
Nb1 P1 2.5761(14)
Nb2 N6 1.866(4)
Nb2 N5A 2.130(4)
Nb2 N4 2.135(4)
Nb2 N3 2.271(5)
Nb2 C28A 2.537(7)
Nb2 P4 2.6089(13)
Nb2 P3A 2.9169(19)
Nb2 Si8A 2.968(2)
Nb2 Si5 3.0121(16)
P1 C1 1.804(5)
P1 C4 1.824(5)
P1 C13A 1.838(17)
P2A C2A 1.819(8)
P2A C3A 1.833(8)
P2A C19A 1.959(7)
P3A N3 1.554(6)
P3A C28A 1.672(7)
P3A C37A 1.838(6)
P3A C25A 1.844(8)
P4 C26 1.812(6)
P4 C43A 1.824(4)
P4 C27 1.830(5)
Si1 N1 1.724(5)
Si1 C6 1.863(7)
Si1 C5 1.871(7)
Si1 C1 1.897(6)
Si2 N1 1.717(5)
Si2 C7 1.854(8)
Si2 C8 1.871(7)
Si2 C2A 1.943(8)
Si3A N2 1.723(4)
Si3A C9A 1.868(8)
Si3A C10A 1.871(11)
Si3A C3A 1.880(8)
Si4 N2 1.716(4)
Si4 C12 1.876(6)
Si4 C11 1.877(6)
Si4 C4 1.889(5)
Si5 N4 1.709(5)
Si5 N3 1.710(6)
Si5 C30 1.855(7)
Si5 C29 1.861(7)
Si5 C2B 2.105(19)
Si6 N4 1.699(5)
Si6 C32 1.862(6)
Si6 C31 1.874(7)
Si6 C26 1.880(6)
Si7 N5A 1.709(4)
Si7 C33 1.864(6)
Si7 C27 1.875(6)
Si7 C34 1.877(6)
Si8A N5A 1.714(5)
Si8A C28A 1.843(8)
Si8A C35A 1.866(10)
Si8A C36A 1.879(10)
C13A C14A 1.3900
C13A C18A 1.3900
C14A C15A 1.3900
C15A C16A 1.3900
C16A C17A 1.3900
C17A C18A 1.3900
C19A C20A 1.3900
C19A C24A 1.3900
C20A C21A 1.3900
C21A C22A 1.3900
C22A C23A 1.3900
C23A C24A 1.3900
C37A C38A 1.3900
C37A C42A 1.3900
C38A C39A 1.3900
C39A C40A 1.3900
C40A C41A 1.3900
C41A C42A 1.3900
C43A C44A 1.3900
C43A C48A 1.3900
C44A C45A 1.3900
C45A C46A 1.3900
C46A C47A 1.3900
C47A C48A 1.3900
P3B C37B 1.42(2)
P3B N5B 1.611(16)
P3B C28B 1.77(2)
P3B C25B 1.782(19)
C28B Si8B 1.77(2)
Si8B C36B 1.83(3)
Si8B C35B 1.92(2)
C37B C38B 1.3900
C37B C42B 1.3900
C38B C39B 1.3900
C39B C40B 1.3900
C40B C41B 1.3900
C41B C42B 1.3900
P2B C3B 1.90(2)
P2B C19B 1.92(2)
P2B C2B 2.066(19)
C3B Si3B 1.85(2)
Si3B C10B 1.82(4)
Si3B C9B 1.86(4)
C19B C20B 1.3900
C19B C24B 1.3900
C20B C21B 1.3900
C21B C22B 1.3900
C22B C23B 1.3900
C23B C24B 1.3900
C13B C14B 1.3900
C13B C18B 1.3900
C14B C15B 1.3900
C15B C16B 1.3900
C16B C17B 1.3900
C17B C18B 1.3900
C45B C47B 1.3900
C45B C43B 1.3900
C47B C44B 1.3900
C44B C48B 1.3900
C48B C46B 1.3900
C46B C43B 1.3900

loop_
_geom_torsion_atom_site_label_1
_geom_torsion_atom_site_label_2
_geom_torsion_atom_site_label_3
_geom_torsion_atom_site_label_4
_geom_torsion
N6 Nb1 P1 C1 82.1(2)
N1 Nb1 P1 C1 -35.4(2)
N2 Nb1 P1 C1 -148.6(2)
P2A Nb1 P1 C1 -105.6(2)
N6 Nb1 P1 C4 -166.5(2)
N1 Nb1 P1 C4 76.1(2)
N2 Nb1 P1 C4 -37.2(2)
P2A Nb1 P1 C4 5.8(2)
N6 Nb1 P1 C13A -51.4(11)
N1 Nb1 P1 C13A -168.9(11)
N2 Nb1 P1 C13A 77.9(11)
P2A Nb1 P1 C13A 120.9(11)
N6 Nb1 P2A C2A -149.8(3)
N1 Nb1 P2A C2A -29.0(3)
N2 Nb1 P2A C2A 81.1(3)
P1 Nb1 P2A C2A 38.0(3)
N6 Nb1 P2A C3A 100.7(3)
N1 Nb1 P2A C3A -138.5(3)
N2 Nb1 P2A C3A -28.5(3)
P1 Nb1 P2A C3A -71.6(3)
N6 Nb1 P2A C19A -38.3(4)
N1 Nb1 P2A C19A 82.6(4)
N2 Nb1 P2A C19A -167.4(4)
P1 Nb1 P2A C19A 149.5(4)
N6 Nb2 P3A N3 -109.4(3)
N5A Nb2 P3A N3 126.4(3)
N4 Nb2 P3A N3 11.2(3)
C28A Nb2 P3A N3 -171.8(5)
P4 Nb2 P3A N3 78.9(3)
Si8A Nb2 P3A N3 155.0(3)
Si5 Nb2 P3A N3 14.9(3)
N6 Nb2 P3A C28A 62.4(4)
N5A Nb2 P3A C28A -61.9(4)
N4 Nb2 P3A C28A -177.1(4)
N3 Nb2 P3A C28A 171.8(5)
P4 Nb2 P3A C28A -109.3(3)
Si8A Nb2 P3A C28A -33.2(3)
Si5 Nb2 P3A C28A -173.3(3)
N6 Nb2 P3A C37A -29.3(3)
N5A Nb2 P3A C37A -153.6(3)
N4 Nb2 P3A C37A 91.2(3)
N3 Nb2 P3A C37A 80.1(4)
C28A Nb2 P3A C37A -91.7(4)
P4 Nb2 P3A C37A 159.0(3)
Si8A Nb2 P3A C37A -124.9(3)
Si5 Nb2 P3A C37A 94.9(3)
N6 Nb2 P3A C25A 164.1(4)
N5A Nb2 P3A C25A 39.9(4)
N4 Nb2 P3A C25A -75.3(4)
N3 Nb2 P3A C25A -86.5(5)
C28A Nb2 P3A C25A 101.7(5)
P4 Nb2 P3A C25A -7.5(4)
Si8A Nb2 P3A C25A 68.6(4)
Si5 Nb2 P3A C25A -71.6(4)
N6 Nb2 P4 C26 82.8(2)
N5A Nb2 P4 C26 -153.8(2)
N4 Nb2 P4 C26 -32.0(2)
N3 Nb2 P4 C26 -56.4(3)
C28A Nb2 P4 C26 -176.6(4)
P3A Nb2 P4 C26 -105.1(2)
Si8A Nb2 P4 C26 -171.5(2)
Si5 Nb2 P4 C26 -48.8(2)
N6 Nb2 P4 C43A -49.2(3)
N5A Nb2 P4 C43A 74.2(3)
N4 Nb2 P4 C43A -164.1(3)
N3 Nb2 P4 C43A 171.6(4)
C28A Nb2 P4 C43A 51.4(4)
P3A Nb2 P4 C43A 122.9(3)
Si8A Nb2 P4 C43A 56.5(3)
Si5 Nb2 P4 C43A 179.2(3)
N6 Nb2 P4 C27 -162.9(2)
N5A Nb2 P4 C27 -39.5(2)
N4 Nb2 P4 C27 82.3(2)
N3 Nb2 P4 C27 58.0(3)
C28A Nb2 P4 C27 -62.3(4)
P3A Nb2 P4 C27 9.2(2)
Si8A Nb2 P4 C27 -57.22(19)
Si5 Nb2 P4 C27 65.53(19)
N6 Nb2 Si5 N4 -78.2(3)
N5A Nb2 Si5 N4 110.7(3)
N3 Nb2 Si5 N4 -159.4(4)
C28A Nb2 Si5 N4 -177.2(3)
P4 Nb2 Si5 N4 29.9(2)
P3A Nb2 Si5 N4 -173.3(3)
Si8A Nb2 Si5 N4 146.8(2)
N6 Nb2 Si5 N3 81.2(3)
N5A Nb2 Si5 N3 -90.0(3)
N4 Nb2 Si5 N3 159.4(4)
C28A Nb2 Si5 N3 -17.8(3)
P4 Nb2 Si5 N3 -170.7(3)
P3A Nb2 Si5 N3 -13.9(3)
Si8A Nb2 Si5 N3 -53.9(3)
N6 Nb2 Si5 C30 -172.0(3)
N5A Nb2 Si5 C30 16.9(3)
N4 Nb2 Si5 C30 -93.8(4)
N3 Nb2 Si5 C30 106.8(4)
C28A Nb2 Si5 C30 89.0(3)
P4 Nb2 Si5 C30 -63.9(3)
P3A Nb2 Si5 C30 92.9(3)
Si8A Nb2 Si5 C30 52.9(3)
N6 Nb2 Si5 C29 3.9(4)
N5A Nb2 Si5 C29 -167.2(4)
N4 Nb2 Si5 C29 82.1(4)
N3 Nb2 Si5 C29 -77.3(5)
C28A Nb2 Si5 C29 -95.1(4)
P4 Nb2 Si5 C29 112.0(4)
P3A Nb2 Si5 C29 -91.2(4)
Si8A Nb2 Si5 C29 -131.2(4)
N6 Nb2 Si5 C2B 117.5(6)
N5A Nb2 Si5 C2B -53.6(6)
N4 Nb2 Si5 C2B -164.3(6)
N3 Nb2 Si5 C2B 36.3(6)
C28A Nb2 Si5 C2B 18.5(6)
P4 Nb2 Si5 C2B -134.4(6)
P3A Nb2 Si5 C2B 22.4(6)
Si8A Nb2 Si5 C2B -17.6(6)
N6 Nb2 Si8A N5A 132.0(2)
N4 Nb2 Si8A N5A -53.5(3)
N3 Nb2 Si8A N5A -109.7(3)
C28A Nb2 Si8A N5A -153.0(4)
P4 Nb2 Si8A N5A 31.6(2)
P3A Nb2 Si8A N5A -122.6(2)
Si5 Nb2 Si8A N5A -82.6(2)
N6 Nb2 Si8A C28A -74.9(3)
N5A Nb2 Si8A C28A 153.0(4)
N4 Nb2 Si8A C28A 99.5(3)
N3 Nb2 Si8A C28A 43.3(3)
P4 Nb2 Si8A C28A -175.4(3)
P3A Nb2 Si8A C28A 30.4(3)
Si5 Nb2 Si8A C28A 70.5(3)
N6 Nb2 Si8A C35A 25.8(4)
N5A Nb2 Si8A C35A -106.2(4)
N4 Nb2 Si8A C35A -159.7(4)
N3 Nb2 Si8A C35A 144.1(4)
C28A Nb2 Si8A C35A 100.8(4)
P4 Nb2 Si8A C35A -74.6(3)
P3A Nb2 Si8A C35A 131.2(3)
Si5 Nb2 Si8A C35A 171.2(3)
N6 Nb2 Si8A C36A -170.1(6)
N5A Nb2 Si8A C36A 57.8(6)
N4 Nb2 Si8A C36A 4.3(6)
N3 Nb2 Si8A C36A -51.9(6)
C28A Nb2 Si8A C36A -95.2(7)
P4 Nb2 Si8A C36A 89.4(6)
P3A Nb2 Si8A C36A -64.8(6)
Si5 Nb2 Si8A C36A -24.8(6)
C7 Si2 N1 Si1 -69.8(4)
C8 Si2 N1 Si1 51.2(5)
C2A Si2 N1 Si1 -176.6(4)
C7 Si2 N1 Nb1 116.2(3)
C8 Si2 N1 Nb1 -122.8(3)
C2A Si2 N1 Nb1 9.4(4)
C6 Si1 N1 Si2 -88.9(4)
C5 Si1 N1 Si2 34.2(5)
C1 Si1 N1 Si2 152.4(3)
C6 Si1 N1 Nb1 84.6(4)
C5 Si1 N1 Nb1 -152.3(3)
C1 Si1 N1 Nb1 -34.1(4)
N6 Nb1 N1 Si2 120.4(2)
N2 Nb1 N1 Si2 -70.3(3)
P2A Nb1 N1 Si2 11.7(2)
P1 Nb1 N1 Si2 -146.0(3)
N6 Nb1 N1 Si1 -53.9(3)
N2 Nb1 N1 Si1 115.5(3)
P2A Nb1 N1 Si1 -162.6(3)
P1 Nb1 N1 Si1 39.8(2)
C12 Si4 N2 Si3A 57.3(4)
C11 Si4 N2 Si3A -64.8(4)
C4 Si4 N2 Si3A 178.4(3)
C12 Si4 N2 Nb1 -124.2(3)
C11 Si4 N2 Nb1 113.8(3)
C4 Si4 N2 Nb1 -3.0(3)
C9A Si3A N2 Si4 20.5(5)
C10A Si3A N2 Si4 -97.3(4)
C3A Si3A N2 Si4 140.3(3)
C9A Si3A N2 Nb1 -158.1(4)
C10A Si3A N2 Nb1 84.1(4)
C3A Si3A N2 Nb1 -38.3(4)
N6 Nb1 N2 Si4 118.8(3)
N1 Nb1 N2 Si4 -49.0(3)
P2A Nb1 N2 Si4 -139.8(3)
P1 Nb1 N2 Si4 24.0(2)
N6 Nb1 N2 Si3A -62.6(3)
N1 Nb1 N2 Si3A 129.6(3)
P2A Nb1 N2 Si3A 38.8(2)
P1 Nb1 N2 Si3A -157.4(2)
C28A P3A N3 Si5 -128.7(8)
C37A P3A N3 Si5 109.4(8)
C25A P3A N3 Si5 -1.8(9)
Nb2 P3A N3 Si5 -121.1(9)
C28A P3A N3 Nb2 -7.6(4)
C37A P3A N3 Nb2 -129.5(3)
C25A P3A N3 Nb2 119.3(3)
N4 Si5 N3 P3A 135.2(8)
C30 Si5 N3 P3A 19.6(9)
C29 Si5 N3 P3A -105.6(8)
C2B Si5 N3 P3A 2.9(10)
Nb2 Si5 N3 P3A 121.1(9)
N4 Si5 N3 Nb2 14.1(3)
C30 Si5 N3 Nb2 -101.5(3)
C29 Si5 N3 Nb2 133.3(3)
C2B Si5 N3 Nb2 -118.2(9)
N6 Nb2 N3 P3A 84.1(3)
N5A Nb2 N3 P3A -55.8(3)
N4 Nb2 N3 P3A -168.0(4)
C28A Nb2 N3 P3A 5.1(3)
P4 Nb2 N3 P3A -142.50(18)
Si8A Nb2 N3 P3A -22.4(3)
Si5 Nb2 N3 P3A -155.7(5)
N6 Nb2 N3 Si5 -120.2(3)
N5A Nb2 N3 Si5 99.9(3)
N4 Nb2 N3 Si5 -12.3(2)
C28A Nb2 N3 Si5 160.8(4)
P4 Nb2 N3 Si5 13.2(4)
P3A Nb2 N3 Si5 155.7(5)
Si8A Nb2 N3 Si5 133.3(2)
C32 Si6 N4 Si5 38.3(5)
C31 Si6 N4 Si5 -84.7(4)
C26 Si6 N4 Si5 157.3(4)
C32 Si6 N4 Nb2 -151.4(3)
C31 Si6 N4 Nb2 85.7(4)
C26 Si6 N4 Nb2 -32.3(4)
N3 Si5 N4 Si6 157.0(4)
C30 Si5 N4 Si6 -80.5(5)
C29 Si5 N4 Si6 42.8(5)
C2B Si5 N4 Si6 -170.9(7)
Nb2 Si5 N4 Si6 172.3(5)
N3 Si5 N4 Nb2 -15.3(3)
C30 Si5 N4 Nb2 107.2(3)
C29 Si5 N4 Nb2 -129.4(3)
C2B Si5 N4 Nb2 16.8(7)
N6 Nb2 N4 Si6 -50.4(4)
N5A Nb2 N4 Si6 105.2(3)
N3 Nb2 N4 Si6 -159.8(4)
C28A Nb2 N4 Si6 -168.5(3)
P4 Nb2 N4 Si6 38.2(3)
P3A Nb2 N4 Si6 -166.2(3)
Si8A Nb2 N4 Si6 135.6(3)
Si5 Nb2 N4 Si6 -172.3(5)
N6 Nb2 N4 Si5 121.9(2)
N5A Nb2 N4 Si5 -82.5(2)
N3 Nb2 N4 Si5 12.5(2)
C28A Nb2 N4 Si5 3.8(4)
P4 Nb2 N4 Si5 -149.5(2)
P3A Nb2 N4 Si5 6.1(2)
Si8A Nb2 N4 Si5 -52.1(3)
C33 Si7 N5A Si8A 49.4(4)
C27 Si7 N5A Si8A 169.7(3)
C34 Si7 N5A Si8A -72.4(5)
C33 Si7 N5A Nb2 -125.7(3)
C27 Si7 N5A Nb2 -5.4(3)
C34 Si7 N5A Nb2 112.4(4)
C28A Si8A N5A Si7 161.0(4)
C35A Si8A N5A Si7 -85.9(5)
C36A Si8A N5A Si7 34.8(5)
Nb2 Si8A N5A Si7 -176.0(5)
C28A Si8A N5A Nb2 -23.0(3)
C35A Si8A N5A Nb2 90.1(4)
C36A Si8A N5A Nb2 -149.2(4)
N6 Nb2 N5A Si7 115.8(3)
N4 Nb2 N5A Si7 -37.5(3)
N3 Nb2 N5A Si7 -108.0(3)
C28A Nb2 N5A Si7 -166.3(3)
P4 Nb2 N5A Si7 27.2(2)
P3A Nb2 N5A Si7 -134.0(3)
Si8A Nb2 N5A Si7 176.4(4)
Si5 Nb2 N5A Si7 -72.5(3)
N6 Nb2 N5A Si8A -60.5(3)
N4 Nb2 N5A Si8A 146.1(2)
N3 Nb2 N5A Si8A 75.6(3)
C28A Nb2 N5A Si8A 17.3(2)
P4 Nb2 N5A Si8A -149.2(2)
P3A Nb2 N5A Si8A 49.60(18)
Si5 Nb2 N5A Si8A 111.09(19)
N5A Nb2 N6 Nb1 166.5(11)
N4 Nb2 N6 Nb1 -40.1(13)
N3 Nb2 N6 Nb1 35.2(13)
C28A Nb2 N6 Nb1 99.4(12)
P4 Nb2 N6 Nb1 -114.5(12)
P3A Nb2 N6 Nb1 69.0(12)
Si8A Nb2 N6 Nb1 136.0(12)
Si5 Nb2 N6 Nb1 -3.2(13)
N1 Nb1 N6 Nb2 3.5(13)
N2 Nb1 N6 Nb2 -163.5(11)
P2A Nb1 N6 Nb2 106.2(12)
P1 Nb1 N6 Nb2 -77.0(12)
C4 P1 C1 Si1 -81.8(3)
C13A P1 C1 Si1 165.2(11)
Nb1 P1 C1 Si1 25.7(3)
N1 Si1 C1 P1 -0.8(4)
C6 Si1 C1 P1 -120.9(3)
C5 Si1 C1 P1 121.7(3)
C3A P2A C2A Si2 147.5(4)
C19A P2A C2A Si2 -97.8(4)
Nb1 P2A C2A Si2 38.9(4)
N1 Si2 C2A P2A -37.5(5)
C7 Si2 C2A P2A -155.6(4)
C8 Si2 C2A P2A 93.4(5)
C2A P2A C3A Si3A -84.4(5)
C19A P2A C3A Si3A 165.3(4)
Nb1 P2A C3A Si3A 15.3(5)
N2 Si3A C3A P2A 9.6(5)
C9A Si3A C3A P2A 136.5(5)
C10A Si3A C3A P2A -110.3(5)
C1 P1 C4 Si4 157.4(3)
C13A P1 C4 Si4 -84.6(11)
Nb1 P1 C4 Si4 44.3(3)
N2 Si4 C4 P1 -31.1(3)
C12 Si4 C4 P1 92.6(3)
C11 Si4 C4 P1 -152.0(3)
C1 P1 C13A C14A -141.0(15)
C4 P1 C13A C14A 104.6(15)
Nb1 P1 C13A C14A -9(2)
C1 P1 C13A C18A 46(2)
C4 P1 C13A C18A -68.4(16)
Nb1 P1 C13A C18A 178.3(15)
C18A C13A C14A C15A 0.0
P1 C13A C14A C15A -173(2)
C13A C14A C15A C16A 0.0
C14A C15A C16A C17A 0.0
C15A C16A C17A C18A 0.0
C16A C17A C18A C13A 0.0
C14A C13A C18A C17A 0.0
P1 C13A C18A C17A 173(2)
C2A P2A C19A C20A -141.7(4)
C3A P2A C19A C20A -28.0(5)
Nb1 P2A C19A C20A 110.2(4)
C2A P2A C19A C24A 44.3(6)
C3A P2A C19A C24A 158.0(5)
Nb1 P2A C19A C24A -63.8(6)
C24A C19A C20A C21A 0.0
P2A C19A C20A C21A -174.1(6)
C19A C20A C21A C22A 0.0
C20A C21A C22A C23A 0.0
C21A C22A C23A C24A 0.0
C22A C23A C24A C19A 0.0
C20A C19A C24A C23A 0.0
P2A C19A C24A C23A 173.9(6)
C43A P4 C26 Si6 164.8(3)
C27 P4 C26 Si6 -85.0(3)
Nb2 P4 C26 Si6 25.0(3)
N4 Si6 C26 P4 -2.4(4)
C32 Si6 C26 P4 118.7(3)
C31 Si6 C26 P4 -122.6(4)
C26 P4 C27 Si7 163.1(2)
C43A P4 C27 Si7 -82.6(3)
Nb2 P4 C27 Si7 46.8(2)
N5A Si7 C27 P4 -31.3(3)
C33 Si7 C27 P4 90.2(3)
C34 Si7 C27 P4 -151.9(3)
N3 P3A C28A Si8A 85.4(5)
C37A P3A C28A Si8A -153.6(4)
C25A P3A C28A Si8A -37.6(6)
Nb2 P3A C28A Si8A 78.6(4)
N3 P3A C28A Nb2 6.8(4)
C37A P3A C28A Nb2 127.7(3)
C25A P3A C28A Nb2 -116.3(3)
N5A Si8A C28A P3A -60.4(5)
C35A Si8A C28A P3A -177.6(5)
C36A Si8A C28A P3A 61.1(7)
Nb2 Si8A C28A P3A -79.3(4)
N5A Si8A C28A Nb2 18.9(3)
C35A Si8A C28A Nb2 -98.2(4)
C36A Si8A C28A Nb2 140.4(5)
N6 Nb2 C28A P3A -123.2(3)
N5A Nb2 C28A P3A 111.1(3)
N4 Nb2 C28A P3A 3.9(5)
N3 Nb2 C28A P3A -4.7(3)
P4 Nb2 C28A P3A 134.76(18)
Si8A Nb2 C28A P3A 126.9(5)
Si5 Nb2 C28A P3A 6.1(3)
N6 Nb2 C28A Si8A 109.8(3)
N5A Nb2 C28A Si8A -15.9(2)
N4 Nb2 C28A Si8A -123.0(3)
N3 Nb2 C28A Si8A -131.7(3)
P4 Nb2 C28A Si8A 7.8(5)
P3A Nb2 C28A Si8A -126.9(5)
Si5 Nb2 C28A Si8A -120.9(2)
N3 P3A C37A C38A 167.9(4)
C28A P3A C37A C38A 46.3(6)
C25A P3A C37A C38A -77.2(5)
Nb2 P3A C37A C38A 114.2(4)
N3 P3A C37A C42A -13.2(5)
C28A P3A C37A C42A -134.7(4)
C25A P3A C37A C42A 101.7(5)
Nb2 P3A C37A C42A -66.8(5)
C42A C37A C38A C39A 0.0
P3A C37A C38A C39A 178.9(6)
C37A C38A C39A C40A 0.0
C38A C39A C40A C41A 0.0
C39A C40A C41A C42A 0.0
C40A C41A C42A C37A 0.0
C38A C37A C42A C41A 0.0
P3A C37A C42A C41A -178.9(6)
C26 P4 C43A C44A 51.8(4)
C27 P4 C43A C44A -62.2(4)
Nb2 P4 C43A C44A -175.3(3)
C26 P4 C43A C48A -127.2(4)
C27 P4 C43A C48A 118.9(4)
Nb2 P4 C43A C48A 5.7(5)
C48A C43A C44A C45A 0.0
P4 C43A C44A C45A -179.0(5)
C43A C44A C45A C46A 0.0
C44A C45A C46A C47A 0.0
C45A C46A C47A C48A 0.0
C46A C47A C48A C43A 0.0
C44A C43A C48A C47A 0.0
P4 C43A C48A C47A 179.0(5)
C37B P3B C28B Si8B -149.4(16)
N5B P3B C28B Si8B 84.6(15)
C25B P3B C28B Si8B -32.5(17)
P3B C28B Si8B C36B 171.8(15)
P3B C28B Si8B C35B 50.7(18)
N5B P3B C37B C38B 144.7(18)
C28B P3B C37B C38B 35(2)
C25B P3B C37B C38B -84(2)
N5B P3B C37B C42B -49.3(19)
C28B P3B C37B C42B -159.3(12)
C25B P3B C37B C42B 82.4(15)
C42B C37B C38B C39B 0.0
P3B C37B C38B C39B 164(3)
C37B C38B C39B C40B 0.0
C38B C39B C40B C41B 0.0
C39B C40B C41B C42B 0.0
C40B C41B C42B C37B 0.0
C38B C37B C42B C41B 0.0
P3B C37B C42B C41B -169(2)
C3B P2B C2B Si5 153.6(9)
C19B P2B C2B Si5 -110.1(12)
N4 Si5 C2B P2B -41.9(9)
N3 Si5 C2B P2B 13.5(3)
C30 Si5 C2B P2B -151.9(8)
C29 Si5 C2B P2B 104.0(7)
Nb2 Si5 C2B P2B -29.9(5)
C19B P2B C3B Si3B 180.0(14)
C2B P2B C3B Si3B -91.2(12)
P2B C3B Si3B C10B 145.3(16)
P2B C3B Si3B C9B -102.1(15)
C3B P2B C19B C20B -48.7(19)
C2B P2B C19B C20B -142.8(18)
C3B P2B C19B C24B 147.1(16)
C2B P2B C19B C24B 53.0(15)
C24B C19B C20B C21B 0.0
P2B C19B C20B C21B -164(2)
C19B C20B C21B C22B 0.0
C20B C21B C22B C23B 0.0
C21B C22B C23B C24B 0.0
C22B C23B C24B C19B 0.0
C20B C19B C24B C23B 0.0
P2B C19B C24B C23B 164(2)
C18B C13B C14B C15B 0.0
C13B C14B C15B C16B 0.0
C14B C15B C16B C17B 0.0
C15B C16B C17B C18B 0.0
C16B C17B C18B C13B 0.0
C14B C13B C18B C17B 0.0
C43B C45B C47B C44B 0.0
C45B C47B C44B C48B 0.0
C47B C44B C48B C46B 0.0
C44B C48B C46B C43B 0.0
C48B C46B C43B C45B 0.0
C47B C45B C43B C46B 0.0
